data_8105384
loop_
_publ_author_name
'Guo, Chun-Mei'
'Song, Xiu-Ying'
'Wang, Mi-Na'
'Gu, Jia'
'Nie, Xu-Liang'

_publ_section_title
;
 Crystal structure of 3-cinnamoyl-4-hydroxybenzoic acid, C16H12O4
;
_journal_issue 5
_journal_name_full 'Zeitschrift f\"ur Kristallographie - New Crystal Structures'
_journal_page_first 1083
_journal_page_last 1085
_journal_paper_doi 10.1515/ncrs-2020-0178
_journal_volume 235
_journal_year 2020
_chemical_formula_moiety 'C16 H12 O4'
_chemical_formula_sum 'C16 H12 O4'
_chemical_formula_weight 268.26
_chemical_name_common
;
3-cinnamoyl-4-hydroxybenzoic acid
;
_space_group_crystal_system monoclinic
_space_group_IT_number 14
_space_group_name_Hall '-P 2yn'
_space_group_name_H-M_alt 'P 1 21/n 1'
_atom_sites_solution_hydrogens geom
_audit_creation_method SHELXL-2014/7
_cell_angle_alpha 90
_cell_angle_beta 101.331(5)
_cell_angle_gamma 90
_cell_formula_units_Z 4
_cell_length_a 13.760(5)
_cell_length_b 4.9003(18)
_cell_length_c 19.125(7)
_cell_measurement_reflns_used 2907
_cell_measurement_temperature 296(2)
_cell_measurement_theta_max 26.90
_cell_measurement_theta_min 3.02
_cell_volume 1264.4(8)
_computing_cell_refinement 'APEX2, SAINT and SADABS [1]'
_computing_data_collection 'APEX2, SAINT and SADABS [1]'
_computing_data_reduction 'APEX2, SAINT and SADABS [1]'
_computing_molecular_graphics 'Diamond 4.0 [3]'
_computing_publication_material 'SHELXL-2014/7 (Sheldrick, 2014) [2]'
_computing_structure_refinement 'SHELXL-2014/7 (Sheldrick, 2014) [2]'
_computing_structure_solution 'SHELXL-2014/7 (Sheldrick, 2014) [2]'
_diffrn_ambient_temperature 296(2)
_diffrn_measured_fraction_theta_full 0.999
_diffrn_measured_fraction_theta_max 0.999
_diffrn_measurement_device_type 'Bruker APEX-II CCD'
_diffrn_measurement_method '\f and \w scans'
_diffrn_radiation_monochromator graphite
_diffrn_radiation_source 'sealed tube'
_diffrn_radiation_type MoK\a
_diffrn_radiation_wavelength 0.71073
_diffrn_reflns_av_R_equivalents 0.0320
_diffrn_reflns_av_unetI/netI 0.0267
_diffrn_reflns_Laue_measured_fraction_full 0.999
_diffrn_reflns_Laue_measured_fraction_max 0.999
_diffrn_reflns_limit_h_max 16
_diffrn_reflns_limit_h_min -16
_diffrn_reflns_limit_k_max 5
_diffrn_reflns_limit_k_min -5
_diffrn_reflns_limit_l_max 23
_diffrn_reflns_limit_l_min -23
_diffrn_reflns_number 9086
_diffrn_reflns_point_group_measured_fraction_full 0.999
_diffrn_reflns_point_group_measured_fraction_max 0.999
_diffrn_reflns_theta_full 25.242
_diffrn_reflns_theta_max 25.498
_diffrn_reflns_theta_min 2.172
_exptl_absorpt_coefficient_mu 0.102
_exptl_absorpt_correction_type multi-scan
_exptl_absorpt_process_details '(North et al., 1968)'
_exptl_crystal_colour yellow
_exptl_crystal_density_diffrn 1.409
_exptl_crystal_description block
_exptl_crystal_F_000 560
_exptl_crystal_size_max 0.220
_exptl_crystal_size_mid 0.200
_exptl_crystal_size_min 0.160
_exptl_transmission_factor_max 0.984
_exptl_transmission_factor_min 0.978
_refine_diff_density_max 0.136
_refine_diff_density_min -0.150
_refine_diff_density_rms 0.033
_refine_ls_abs_structure_details
;
 Flack x determined using 1462 quotients [(I+)-(I-)]/[(I+)+(I-)]
 (Parsons, Flack and Wagner, Acta Crystallogr. B69 (2013) 249-259).
;
_refine_ls_extinction_coef .
_refine_ls_extinction_method none
_refine_ls_goodness_of_fit_ref 1.021
_refine_ls_hydrogen_treatment constr
_refine_ls_matrix_type full
_refine_ls_number_parameters 183
_refine_ls_number_reflns 2343
_refine_ls_number_restraints 0
_refine_ls_restrained_S_all 1.021
_refine_ls_R_factor_all 0.0565
_refine_ls_R_factor_gt 0.0383
_refine_ls_shift/su_max 0.001
_refine_ls_shift/su_mean 0.000
_refine_ls_structure_factor_coef Fsqd
_refine_ls_weighting_details 'w=1/[\s^2^(Fo^2^)+(0.0574P)^2^+0.0989P] where P=(Fo^2^+2Fc^2^)/3'
_refine_ls_weighting_scheme calc
_refine_ls_wR_factor_gt 0.0961
_refine_ls_wR_factor_ref 0.1072
_reflns_Friedel_coverage 0.000
_reflns_Friedel_fraction_full .
_reflns_Friedel_fraction_max .
_reflns_number_gt 1731
_reflns_number_total 2343
_reflns_threshold_expression 'I > 2\s(I)'
_cod_data_source_file suppl_ncrs-2020-0178_suppl.cif
_cod_data_source_block 3966_0m
_cod_original_cell_volume 1264.5(8)
_cod_original_sg_symbol_H-M 'P 21/n'
_cod_database_code 8105384
_shelx_shelxl_version_number 2014/7
_shelx_space_group_comment
;
The symmetry employed for this shelxl refinement is uniquely defined
by the following loop, which should always be used as a source of
symmetry information in preference to the above space-group names.
They are only intended as comments.
;
_shelx_estimated_absorpt_t_min 0.978
_shelx_estimated_absorpt_t_max 0.984

loop_
_space_group_symop_operation_xyz
'x, y, z'
'-x+1/2, y+1/2, -z+1/2'
'-x, -y, -z'
'x-1/2, -y-1/2, z-1/2'

loop_
_atom_site_label
_atom_site_type_symbol
_atom_site_fract_x
_atom_site_fract_y
_atom_site_fract_z
_atom_site_U_iso_or_equiv
_atom_site_adp_type
_atom_site_occupancy
_atom_site_site_symmetry_order
_atom_site_calc_flag
_atom_site_refinement_flags_posn
_atom_site_refinement_flags_adp
_atom_site_refinement_flags_occupancy
_atom_site_disorder_assembly
_atom_site_disorder_group
C1 C 0.77919(10) 0.6380(3) 1.06311(8) 0.0397(4) Uani 1 1 d . . . . .
C2 C 0.78315(11) 0.5818(3) 1.13623(8) 0.0416(4) Uani 1 1 d . . . . .
C3 C 0.72342(12) 0.7273(3) 1.17403(8) 0.0468(4) Uani 1 1 d . . . . .
H3 H 0.7258 0.6886 1.2219 0.056 Uiso 1 1 calc R U . . .
C4 C 0.66175(11) 0.9255(3) 1.14138(8) 0.0444(4) Uani 1 1 d . . . . .
H4 H 0.6222 1.0207 1.1673 0.053 Uiso 1 1 calc R U . . .
C5 C 0.65682(10) 0.9887(3) 1.06928(8) 0.0387(4) Uani 1 1 d . . . . .
C6 C 0.71519(10) 0.8435(3) 1.03136(8) 0.0392(4) Uani 1 1 d . . . . .
H6 H 0.7118 0.8838 0.9834 0.047 Uiso 1 1 calc R U . . .
C7 C 0.58925(10) 1.2080(3) 1.03728(8) 0.0390(4) Uani 1 1 d . . . . .
C8 C 0.84122(11) 0.4732(3) 1.02408(9) 0.0454(4) Uani 1 1 d . . . . .
C9 C 0.83713(12) 0.5112(4) 0.94729(9) 0.0504(4) Uani 1 1 d . . . . .
H9 H 0.7958 0.6439 0.9225 0.060 Uiso 1 1 calc R U . . .
C10 C 0.89186(12) 0.3578(4) 0.91312(9) 0.0512(4) Uani 1 1 d . . . . .
H10 H 0.9311 0.2280 0.9408 0.061 Uiso 1 1 calc R U . . .
C11 C 0.89932(12) 0.3637(4) 0.83814(9) 0.0493(4) Uani 1 1 d . . . . .
C12 C 0.96149(13) 0.1802(4) 0.81336(11) 0.0630(5) Uani 1 1 d . . . . .
H12 H 0.9973 0.0546 0.8447 0.076 Uiso 1 1 calc R U . . .
C13 C 0.97090(15) 0.1813(4) 0.74304(12) 0.0709(6) Uani 1 1 d . . . . .
H13 H 1.0131 0.0572 0.7274 0.085 Uiso 1 1 calc R U . . .
C14 C 0.91873(14) 0.3629(4) 0.69604(11) 0.0667(6) Uani 1 1 d . . . . .
H14 H 0.9252 0.3626 0.6486 0.080 Uiso 1 1 calc R U . . .
C15 C 0.85659(14) 0.5462(5) 0.71923(10) 0.0677(5) Uani 1 1 d . . . . .
H15 H 0.8209 0.6704 0.6874 0.081 Uiso 1 1 calc R U . . .
C16 C 0.84680(14) 0.5470(4) 0.78955(10) 0.0617(5) Uani 1 1 d . . . . .
H16 H 0.8044 0.6719 0.8047 0.074 Uiso 1 1 calc R U . . .
O1 O 0.58625(8) 1.2546(2) 0.96936(5) 0.0502(3) Uani 1 1 d . . . . .
H1 H 0.5453 1.3741 0.9554 0.075 Uiso 1 1 calc R U . . .
O2 O 0.53939(8) 1.3372(2) 1.07233(6) 0.0496(3) Uani 1 1 d . . . . .
O3 O 0.84206(8) 0.3900(2) 1.17154(6) 0.0547(3) Uani 1 1 d . . . . .
H3A H 0.8760 0.3230 1.1452 0.082 Uiso 1 1 calc R U . . .
O4 O 0.89718(9) 0.2970(3) 1.05631(6) 0.0614(4) Uani 1 1 d . . . . .

loop_
_atom_site_aniso_label
_atom_site_aniso_U_11
_atom_site_aniso_U_22
_atom_site_aniso_U_33
_atom_site_aniso_U_23
_atom_site_aniso_U_13
_atom_site_aniso_U_12
C1 0.0399(8) 0.0397(9) 0.0402(8) -0.0016(7) 0.0093(6) -0.0066(7)
C2 0.0431(8) 0.0404(9) 0.0395(9) 0.0007(7) 0.0036(7) -0.0067(7)
C3 0.0580(10) 0.0502(10) 0.0321(8) -0.0004(7) 0.0089(7) -0.0031(8)
C4 0.0510(9) 0.0461(10) 0.0372(9) -0.0049(7) 0.0113(7) -0.0012(7)
C5 0.0409(8) 0.0385(9) 0.0361(8) -0.0036(7) 0.0064(6) -0.0068(7)
C6 0.0429(8) 0.0424(9) 0.0324(8) -0.0003(7) 0.0079(6) -0.0074(7)
C7 0.0423(8) 0.0390(9) 0.0360(8) -0.0042(7) 0.0082(7) -0.0094(7)
C8 0.0425(8) 0.0478(10) 0.0471(9) -0.0008(8) 0.0115(7) -0.0041(8)
C9 0.0521(9) 0.0531(11) 0.0485(10) 0.0005(8) 0.0163(8) 0.0057(8)
C10 0.0479(9) 0.0535(11) 0.0546(10) -0.0012(8) 0.0160(8) -0.0005(8)
C11 0.0458(9) 0.0509(10) 0.0550(10) -0.0083(8) 0.0191(8) -0.0053(8)
C12 0.0608(11) 0.0610(12) 0.0725(13) -0.0056(10) 0.0259(10) 0.0076(9)
C13 0.0711(12) 0.0766(14) 0.0748(14) -0.0215(12) 0.0380(11) 0.0005(11)
C14 0.0654(11) 0.0837(15) 0.0568(12) -0.0131(11) 0.0259(10) -0.0127(11)
C15 0.0703(12) 0.0784(15) 0.0586(12) 0.0029(10) 0.0228(10) 0.0021(11)
C16 0.0650(11) 0.0674(13) 0.0583(12) -0.0025(10) 0.0261(9) 0.0093(10)
O1 0.0615(7) 0.0515(8) 0.0374(6) 0.0021(5) 0.0090(5) 0.0095(6)
O2 0.0582(7) 0.0492(7) 0.0449(7) 0.0027(5) 0.0189(5) 0.0057(5)
O3 0.0596(7) 0.0566(8) 0.0477(7) 0.0088(6) 0.0097(5) 0.0088(6)
O4 0.0612(7) 0.0677(9) 0.0576(8) 0.0092(6) 0.0176(6) 0.0181(7)

loop_
_atom_type_symbol
_atom_type_description
_atom_type_scat_dispersion_real
_atom_type_scat_dispersion_imag
_atom_type_scat_source
C C 0.0033 0.0016 'International Tables Vol C Tables 4.2.6.8 and 6.1.1.4'
H H 0.0000 0.0000 'International Tables Vol C Tables 4.2.6.8 and 6.1.1.4'
O O 0.0106 0.0060 'International Tables Vol C Tables 4.2.6.8 and 6.1.1.4'

loop_
_geom_angle_atom_site_label_1
_geom_angle_atom_site_label_2
_geom_angle_atom_site_label_3
_geom_angle
_geom_angle_site_symmetry_1
_geom_angle_site_symmetry_3
C6 C1 C2 117.95(14) . .
C6 C1 C8 123.48(14) . .
C2 C1 C8 118.57(14) . .
O3 C2 C3 117.36(14) . .
O3 C2 C1 122.59(14) . .
C3 C2 C1 120.05(15) . .
C4 C3 C2 120.44(15) . .
C3 C4 C5 121.01(15) . .
C6 C5 C4 118.83(15) . .
C6 C5 C7 122.85(14) . .
C4 C5 C7 118.32(13) . .
C5 C6 C1 121.71(14) . .
O2 C7 O1 122.69(14) . .
O2 C7 C5 121.68(14) . .
O1 C7 C5 115.64(13) . .
O4 C8 C9 118.93(14) . .
O4 C8 C1 119.58(15) . .
C9 C8 C1 121.49(15) . .
C10 C9 C8 120.49(17) . .
C9 C10 C11 129.14(17) . .
C12 C11 C16 117.72(17) . .
C12 C11 C10 119.38(17) . .
C16 C11 C10 122.90(15) . .
C13 C12 C11 120.94(19) . .
C14 C13 C12 120.52(18) . .
C13 C14 C15 119.64(19) . .
C14 C15 C16 120.3(2) . .
C15 C16 C11 120.92(18) . .

loop_
_geom_bond_atom_site_label_1
_geom_bond_atom_site_label_2
_geom_bond_distance
_geom_bond_site_symmetry_2
C1 C6 1.396(2) .
C1 C2 1.416(2) .
C1 C8 1.479(2) .
C2 O3 1.3345(18) .
C2 C3 1.393(2) .
C3 C4 1.358(2) .
C4 C5 1.402(2) .
C5 C6 1.380(2) .
C5 C7 1.473(2) .
C7 O2 1.2252(17) .
C7 O1 1.3115(18) .
C8 O4 1.2376(19) .
C8 C9 1.470(2) .
C9 C10 1.324(2) .
C10 C11 1.458(2) .
C11 C12 1.387(2) .
C11 C16 1.389(3) .
C12 C13 1.376(3) .
C13 C14 1.365(3) .
C14 C15 1.372(3) .
C15 C16 1.378(3) .

loop_
_geom_hbond_atom_site_label_D
_geom_hbond_atom_site_label_H
_geom_hbond_atom_site_label_A
_geom_hbond_distance_DH
_geom_hbond_distance_HA
_geom_hbond_distance_DA
_geom_hbond_angle_DHA
_geom_hbond_site_symmetry_A
O3 H3A O4 0.82 1.78 2.5093(18) 146.5 .
O1 H1 O2 0.82 1.84 2.6618(17) 175.4 3_687
C3 H3 O3 0.93 2.60 3.349(2) 138.3 2_657
